data_7712845
loop_
_publ_author_name
'Zhang, Jiahua'
'Yang, Xiao'
'Ren, Taohong'
'Jia, Dingxian'

_publ_section_title
;
 Syntheses, Structures, photoelectric properties and photocatalysis of
 iodobismuthate hybrids with lanthanide complex cations
;
_journal_name_full 'Dalton Transactions'
_journal_paper_doi 10.1039/D3DT00490B
_journal_year 2023
_chemical_formula_sum 'C48 H112 Bi4 I18 N16 O16 Tb2'
_chemical_formula_weight 4607.49
_space_group_crystal_system monoclinic
_space_group_IT_number 14
_space_group_name_Hall '-P 2yn'
_space_group_name_H-M_alt 'P 1 21/n 1'
_atom_sites_solution_hydrogens geom
_audit_creation_method SHELXL-2014/7
_audit_update_record
;
2023-04-19 deposited with the CCDC.	2023-04-19 downloaded from the CCDC.
;
_cell_angle_alpha 90
_cell_angle_beta 95.06(3)
_cell_angle_gamma 90
_cell_formula_units_Z 4
_cell_length_a 15.178(13)
_cell_length_b 22.45(2)
_cell_length_c 33.98(3)
_cell_measurement_reflns_used 9791
_cell_measurement_temperature 293(2)
_cell_measurement_theta_max 25.00
_cell_measurement_theta_min 2.35
_cell_volume 11533(18)
_computing_structure_refinement 'SHELXL-2014/7 (Sheldrick, 2014)'
_diffrn_ambient_temperature 293(2)
_diffrn_detector_area_resol_mean 14.63
_diffrn_measured_fraction_theta_full 0.999
_diffrn_measured_fraction_theta_max 0.999
_diffrn_measurement_device_type 'Brucker D& Quest'
_diffrn_measurement_method \w
_diffrn_radiation_type MoK\a
_diffrn_radiation_wavelength 0.71073
_diffrn_reflns_av_R_equivalents 0.0891
_diffrn_reflns_av_unetI/netI 0.0442
_diffrn_reflns_Laue_measured_fraction_full 0.999
_diffrn_reflns_Laue_measured_fraction_max 0.999
_diffrn_reflns_limit_h_max 18
_diffrn_reflns_limit_h_min -18
_diffrn_reflns_limit_k_max 26
_diffrn_reflns_limit_k_min -26
_diffrn_reflns_limit_l_max 40
_diffrn_reflns_limit_l_min -40
_diffrn_reflns_number 188114
_diffrn_reflns_point_group_measured_fraction_full 0.999
_diffrn_reflns_point_group_measured_fraction_max 0.999
_diffrn_reflns_theta_full 25.000
_diffrn_reflns_theta_max 25.000
_diffrn_reflns_theta_min 1.624
_exptl_absorpt_coefficient_mu 12.159
_exptl_absorpt_correction_T_max 0.1947
_exptl_absorpt_correction_T_min 0.1214
_exptl_absorpt_correction_type multi-scan
_exptl_absorpt_process_details 'Jacobson, R. (1998) Private communication'
_exptl_crystal_colour red
_exptl_crystal_density_diffrn 2.653
_exptl_crystal_description block
_exptl_crystal_F_000 8224
_exptl_crystal_size_max 0.300
_exptl_crystal_size_mid 0.300
_exptl_crystal_size_min 0.200
_refine_diff_density_max 3.149
_refine_diff_density_min -2.537
_refine_diff_density_rms 0.337
_refine_ls_extinction_method none
_refine_ls_goodness_of_fit_ref 1.160
_refine_ls_hydrogen_treatment constr
_refine_ls_matrix_type full
_refine_ls_number_parameters 883
_refine_ls_number_reflns 20277
_refine_ls_number_restraints 30
_refine_ls_restrained_S_all 1.161
_refine_ls_R_factor_all 0.0850
_refine_ls_R_factor_gt 0.0672
_refine_ls_shift/su_max 0.001
_refine_ls_shift/su_mean 0.000
_refine_ls_structure_factor_coef Fsqd
_refine_ls_weighting_details 'w=1/[\s^2^(Fo^2^)+817.4498P] where P=(Fo^2^+2Fc^2^)/3'
_refine_ls_weighting_scheme calc
_refine_ls_wR_factor_gt 0.1519
_refine_ls_wR_factor_ref 0.1588
_reflns_Friedel_coverage 0.000
_reflns_number_gt 17049
_reflns_number_total 20277
_reflns_threshold_expression 'I > 2\s(I)'
_cod_data_source_file d3dt00490b2.cif
_cod_data_source_block mo_b20210619b_0m
_cod_original_cell_volume 11534(18)
_cod_original_sg_symbol_H-M 'P 21/n'
_cod_database_code 7712845
_shelx_shelxl_version_number 2014/7
_shelx_space_group_comment
;
The symmetry employed for this shelxl refinement is uniquely defined
by the following loop, which should always be used as a source of
symmetry information in preference to the above space-group names.
They are only intended as comments.
;
_shelx_estimated_absorpt_t_min 0.121
_shelx_estimated_absorpt_t_max 0.195

loop_
_space_group_symop_operation_xyz
'x, y, z'
'-x+1/2, y+1/2, -z+1/2'
'-x, -y, -z'
'x-1/2, -y-1/2, z-1/2'

loop_
_atom_site_label
_atom_site_type_symbol
_atom_site_fract_x
_atom_site_fract_y
_atom_site_fract_z
_atom_site_U_iso_or_equiv
_atom_site_adp_type
_atom_site_occupancy
_atom_site_site_symmetry_order
_atom_site_calc_flag
_atom_site_refinement_flags_posn
_atom_site_refinement_flags_adp
_atom_site_refinement_flags_occupancy
_atom_site_disorder_assembly
_atom_site_disorder_group
Bi1 Bi 0.78606(5) 0.66249(3) 0.46576(2) 0.02886(17) Uani 1 1 d . . . . .
Bi2 Bi 0.78934(4) 0.85017(3) 0.45700(2) 0.02557(16) Uani 1 1 d . . . . .
Bi3 Bi 0.45237(5) 0.18054(3) 0.28380(2) 0.02909(16) Uani 1 1 d . . . . .
Bi4A Bi 0.43465(9) 0.36828(5) 0.29617(3) 0.0240(2) Uani 0.9 1 d . . P . .
Bi4B Bi 0.4538(8) 0.3554(5) 0.2952(4) 0.023(3) Uiso 0.1 1 d . . P . .
I1 I 0.93504(7) 0.75993(5) 0.49321(4) 0.0281(3) Uani 1 1 d . . . . .
I2 I 0.65819(8) 0.76546(6) 0.49879(4) 0.0324(3) Uani 1 1 d . . . . .
I3 I 0.75161(9) 0.74664(5) 0.38917(3) 0.0326(3) Uani 1 1 d . . . . .
I4A I 0.82086(10) 0.60056(8) 0.54356(5) 0.0383(3) Uani 0.92 1 d . . P . .
I4B I 0.8026(10) 0.5676(9) 0.5261(6) 0.036(4) Uani 0.08 1 d . . P . .
I5A I 0.63535(15) 0.58650(9) 0.43710(7) 0.0630(6) Uani 0.92 1 d . . P . .
I5B I 0.6619(12) 0.5785(8) 0.4131(7) 0.040(4) Uani 0.08 1 d . . P . .
I6 I 0.92533(11) 0.59620(6) 0.42904(5) 0.0490(4) Uani 1 1 d . . . . .
I7 I 0.64286(9) 0.92602(6) 0.41835(4) 0.0392(3) Uani 1 1 d . . . . .
I8 I 0.93965(9) 0.90739(5) 0.41952(4) 0.0334(3) Uani 1 1 d . . . . .
I9 I 0.80848(8) 0.92929(6) 0.52700(4) 0.0373(3) Uani 1 1 d . . . . .
I10 I 0.30260(8) 0.27203(5) 0.24933(4) 0.0302(3) Uani 1 1 d . . . . .
I11 I 0.57850(8) 0.28669(6) 0.25566(4) 0.0351(3) Uani 1 1 d . . . . .
I12 I 0.45334(9) 0.26386(6) 0.36042(4) 0.0344(3) Uani 1 1 d . . . . .
I13 I 0.32054(9) 0.10806(6) 0.32263(4) 0.0394(3) Uani 1 1 d . . . . .
I14 I 0.61498(9) 0.11170(7) 0.31202(4) 0.0443(3) Uani 1 1 d . . . . .
I15 I 0.42239(9) 0.11442(7) 0.20777(4) 0.0426(3) Uani 1 1 d . . . . .
I16 I 0.28029(9) 0.41396(6) 0.33382(4) 0.0350(3) Uani 1 1 d . . . . .
I17 I 0.56615(10) 0.44431(7) 0.34280(4) 0.0468(4) Uani 1 1 d . . . . .
I18 I 0.43044(10) 0.45167(6) 0.22770(4) 0.0411(3) Uani 1 1 d . . . . .
Tb1 Tb 0.45013(6) 0.23497(4) 0.77781(2) 0.02459(19) Uani 1 1 d . . . . .
Tb2 Tb 0.69640(6) 0.23591(4) 0.52797(2) 0.02277(18) Uani 1 1 d . . . . .
O1 O 0.4921(8) 0.3285(6) 0.8071(4) 0.032(3) Uani 1 1 d . . . . .
O2 O 0.3667(9) 0.3065(6) 0.7396(4) 0.041(3) Uani 1 1 d . . . . .
O3 O 0.5400(9) 0.2766(6) 0.7321(4) 0.040(3) Uani 1 1 d . . . . .
O4 O 0.3416(9) 0.2608(6) 0.8207(4) 0.034(3) Uani 1 1 d . . . . .
O5 O 0.4315(9) 0.1520(6) 0.8226(4) 0.038(3) Uani 1 1 d . . . . .
O6 O 0.5879(8) 0.2217(5) 0.8136(3) 0.031(3) Uani 1 1 d D . . . .
O7 O 0.5023(9) 0.1512(6) 0.7465(4) 0.035(3) Uani 1 1 d . . . . .
O8 O 0.3275(11) 0.1829(8) 0.7497(5) 0.061(3) Uani 1 1 d D . . . .
O9 O 0.7688(9) 0.1639(6) 0.4921(4) 0.035(3) Uani 1 1 d . . . . .
O10 O 0.5884(9) 0.1899(6) 0.4837(4) 0.038(3) Uani 1 1 d . . . . .
O11 O 0.6658(9) 0.1398(6) 0.5585(4) 0.036(3) Uani 1 1 d D . . . .
O12 O 0.8156(8) 0.2141(6) 0.5744(4) 0.034(3) Uani 1 1 d . . . . .
O13 O 0.5761(8) 0.2474(5) 0.5656(4) 0.032(3) Uani 1 1 d . . . . .
O14 O 0.7233(9) 0.3242(6) 0.5683(4) 0.034(3) Uani 1 1 d . . . . .
O15 O 0.6269(8) 0.3130(5) 0.4912(4) 0.030(3) Uani 1 1 d . . . . .
O16 O 0.8105(9) 0.2890(6) 0.4971(4) 0.038(3) Uani 1 1 d . . . . .
N1 N 0.4676(11) 0.4162(7) 0.8377(5) 0.034(4) Uani 1 1 d . . . . .
N2 N 0.2579(10) 0.3617(7) 0.7074(5) 0.031(4) Uani 1 1 d . . . . .
N3 N 0.5954(12) 0.3599(7) 0.7057(5) 0.037(4) Uani 1 1 d . . . . .
N4 N 0.2601(11) 0.2439(9) 0.8728(5) 0.041(4) Uani 1 1 d . . . . .
N5 N 0.4668(11) 0.0619(7) 0.8505(5) 0.034(4) Uani 1 1 d . . . . .
N6 N 0.6404(9) 0.2566(8) 0.8736(4) 0.037(4) Uani 1 1 d D . . . .
N7 N 0.5892(11) 0.0742(8) 0.7311(5) 0.038(4) Uani 1 1 d . . . . .
N8 N 0.2514(12) 0.1130(8) 0.7145(5) 0.061(3) Uani 1 1 d D . . . .
N9 N 0.8599(11) 0.0967(7) 0.4692(5) 0.035(4) Uani 1 1 d . . . . .
N10 N 0.5106(10) 0.1101(7) 0.4586(5) 0.033(4) Uani 1 1 d . . . . .
N11 N 0.7065(9) 0.0624(6) 0.5988(4) 0.032(4) Uani 1 1 d D . . . .
N12 N 0.9260(11) 0.2263(7) 0.6230(5) 0.037(2) Uani 1 1 d . . . . .
N13 N 0.5470(10) 0.2113(7) 0.6257(4) 0.031(4) Uani 1 1 d . . . . .
N14 N 0.6915(11) 0.4172(6) 0.5883(5) 0.031(4) Uani 1 1 d . . . . .
N15 N 0.5191(11) 0.3732(6) 0.4619(4) 0.029(3) Uani 1 1 d . . . . .
N16 N 0.8728(13) 0.3722(8) 0.4734(6) 0.048(3) Uani 1 1 d . . . . .
C1 C 0.4451(14) 0.3685(9) 0.8155(6) 0.041(5) Uani 1 1 d . . . . .
H1 H 0.3862 0.3661 0.8055 0.049 Uiso 1 1 calc R U . . .
C2 C 0.4060(17) 0.4647(8) 0.8436(7) 0.052(6) Uani 1 1 d . . . . .
H2A H 0.3525 0.4590 0.8268 0.077 Uiso 1 1 calc R U . . .
H2B H 0.4324 0.5020 0.8374 0.077 Uiso 1 1 calc R U . . .
H2C H 0.3925 0.4652 0.8707 0.077 Uiso 1 1 calc R U . . .
C3 C 0.5589(15) 0.4214(9) 0.8534(6) 0.044(5) Uani 1 1 d . . . . .
H3A H 0.5678 0.3995 0.8776 0.066 Uiso 1 1 calc R U . . .
H3B H 0.5729 0.4626 0.8583 0.066 Uiso 1 1 calc R U . . .
H3C H 0.5965 0.4057 0.8346 0.066 Uiso 1 1 calc R U . . .
C4 C 0.2888(15) 0.3158(10) 0.7278(7) 0.048(3) Uani 1 1 d . . . . .
H4 H 0.2478 0.2873 0.7341 0.058 Uiso 1 1 calc R U . . .
C5 C 0.3153(14) 0.4044(10) 0.6919(7) 0.048(3) Uani 1 1 d . . . . .
H5A H 0.3748 0.3976 0.7030 0.072 Uiso 1 1 calc R U . . .
H5B H 0.2970 0.4438 0.6986 0.072 Uiso 1 1 calc R U . . .
H5C H 0.3126 0.4004 0.6637 0.072 Uiso 1 1 calc R U . . .
C6 C 0.1652(14) 0.3671(10) 0.6949(7) 0.048(3) Uani 1 1 d . . . . .
H6A H 0.1362 0.3298 0.6988 0.072 Uiso 1 1 calc R U . . .
H6B H 0.1579 0.3776 0.6674 0.072 Uiso 1 1 calc R U . . .
H6C H 0.1396 0.3975 0.7102 0.072 Uiso 1 1 calc R U . . .
C7 C 0.5905(15) 0.3208(11) 0.7343(7) 0.048(3) Uani 1 1 d . . . . .
H7 H 0.6268 0.3263 0.7575 0.058 Uiso 1 1 calc R U . . .
C8 C 0.6598(15) 0.4085(11) 0.7093(7) 0.048(3) Uani 1 1 d . . . . .
H8A H 0.6849 0.4112 0.7361 0.072 Uiso 1 1 calc R U . . .
H8B H 0.6308 0.4453 0.7018 0.072 Uiso 1 1 calc R U . . .
H8C H 0.7058 0.4009 0.6923 0.072 Uiso 1 1 calc R U . . .
C9 C 0.5389(15) 0.3575(11) 0.6693(6) 0.048(3) Uani 1 1 d . . . . .
H9A H 0.4913 0.3301 0.6722 0.072 Uiso 1 1 calc R U . . .
H9B H 0.5726 0.3444 0.6483 0.072 Uiso 1 1 calc R U . . .
H9C H 0.5152 0.3964 0.6633 0.072 Uiso 1 1 calc R U . . .
C10 C 0.2877(15) 0.2314(12) 0.8387(7) 0.053(4) Uani 1 1 d . . . . .
H10 H 0.2650 0.1971 0.8263 0.063 Uiso 1 1 calc R U . . .
C11 C 0.2887(15) 0.2991(11) 0.8931(7) 0.053(4) Uani 1 1 d . . . . .
H11A H 0.3485 0.3078 0.8880 0.079 Uiso 1 1 calc R U . . .
H11B H 0.2854 0.2944 0.9210 0.079 Uiso 1 1 calc R U . . .
H11C H 0.2508 0.3312 0.8836 0.079 Uiso 1 1 calc R U . . .
C12 C 0.1969(15) 0.2072(12) 0.8898(7) 0.053(4) Uani 1 1 d . . . . .
H12A H 0.1801 0.1750 0.8721 0.079 Uiso 1 1 calc R U . . .
H12B H 0.1456 0.2305 0.8942 0.079 Uiso 1 1 calc R U . . .
H12C H 0.2224 0.1914 0.9145 0.079 Uiso 1 1 calc R U . . .
C13 C 0.4856(13) 0.1140(9) 0.8366(6) 0.035(5) Uani 1 1 d . . . . .
H13 H 0.5452 0.1239 0.8372 0.042 Uiso 1 1 calc R U . . .
C14 C 0.3748(14) 0.0435(10) 0.8506(8) 0.049(6) Uani 1 1 d . . . . .
H14A H 0.3381 0.0689 0.8333 0.073 Uiso 1 1 calc R U . . .
H14B H 0.3569 0.0465 0.8769 0.073 Uiso 1 1 calc R U . . .
H14C H 0.3686 0.0030 0.8417 0.073 Uiso 1 1 calc R U . . .
C15 C 0.5363(14) 0.0214(8) 0.8665(6) 0.037(5) Uani 1 1 d . . . . .
H15A H 0.5264 -0.0175 0.8551 0.055 Uiso 1 1 calc R U . . .
H15B H 0.5352 0.0188 0.8946 0.055 Uiso 1 1 calc R U . . .
H15C H 0.5928 0.0360 0.8603 0.055 Uiso 1 1 calc R U . . .
C16 C 0.6505(12) 0.2412(9) 0.8373(4) 0.040(3) Uani 1 1 d D . . . .
H16 H 0.7064 0.2446 0.8283 0.048 Uiso 1 1 calc R U . . .
C17A C 0.7183(13) 0.2594(18) 0.9015(7) 0.040(3) Uani 0.55 1 d D . P . .
H17A H 0.7227 0.2235 0.9169 0.060 Uiso 0.55 1 calc R U P . .
H17B H 0.7137 0.2930 0.9187 0.060 Uiso 0.55 1 calc R U P . .
H17C H 0.7700 0.2636 0.8874 0.060 Uiso 0.55 1 calc R U P . .
C17B C 0.7097(17) 0.2907(16) 0.8953(8) 0.040(3) Uani 0.45 1 d D . P . .
H17D H 0.7213 0.2743 0.9214 0.060 Uiso 0.45 1 calc R U P . .
H17E H 0.6910 0.3314 0.8973 0.060 Uiso 0.45 1 calc R U P . .
H17F H 0.7625 0.2891 0.8818 0.060 Uiso 0.45 1 calc R U P . .
C18 C 0.5560(10) 0.2549(10) 0.8908(6) 0.040(3) Uani 1 1 d D . . . .
H18A H 0.5115 0.2387 0.8720 0.060 Uiso 1 1 calc R U . . .
H18B H 0.5396 0.2945 0.8978 0.060 Uiso 1 1 calc R U . . .
H18C H 0.5612 0.2303 0.9140 0.060 Uiso 1 1 calc R U . . .
C19 C 0.5783(12) 0.1290(8) 0.7439(5) 0.029(4) Uani 1 1 d . . . . .
H19 H 0.6280 0.1520 0.7513 0.035 Uiso 1 1 calc R U . . .
C20 C 0.6793(15) 0.0492(11) 0.7288(7) 0.050(6) Uani 1 1 d . . . . .
H20A H 0.7213 0.0812 0.7287 0.074 Uiso 1 1 calc R U . . .
H20B H 0.6806 0.0264 0.7050 0.074 Uiso 1 1 calc R U . . .
H20C H 0.6941 0.0240 0.7512 0.074 Uiso 1 1 calc R U . . .
C21 C 0.5126(16) 0.0348(10) 0.7199(8) 0.053(6) Uani 1 1 d . . . . .
H21A H 0.4980 0.0126 0.7426 0.080 Uiso 1 1 calc R U . . .
H21B H 0.5275 0.0077 0.6996 0.080 Uiso 1 1 calc R U . . .
H21C H 0.4627 0.0585 0.7102 0.080 Uiso 1 1 calc R U . . .
C22 C 0.2890(15) 0.1662(9) 0.7182(7) 0.061(3) Uani 1 1 d D . . . .
H22 H 0.2863 0.1916 0.6965 0.073 Uiso 1 1 calc R U . . .
C23A C 0.221(3) 0.0961(14) 0.6747(6) 0.061(3) Uani 0.55 1 d D . P . .
H23A H 0.1683 0.1178 0.6664 0.091 Uiso 0.55 1 calc R U P . .
H23B H 0.2089 0.0541 0.6738 0.091 Uiso 0.55 1 calc R U P . .
H23C H 0.2661 0.1051 0.6575 0.091 Uiso 0.55 1 calc R U P . .
C23B C 0.180(2) 0.1106(16) 0.6824(9) 0.061(3) Uani 0.45 1 d D . P . .
H23D H 0.1274 0.1288 0.6910 0.091 Uiso 0.45 1 calc R U P . .
H23E H 0.1673 0.0699 0.6753 0.091 Uiso 0.45 1 calc R U P . .
H23F H 0.1973 0.1317 0.6598 0.091 Uiso 0.45 1 calc R U P . .
C24 C 0.2438(16) 0.0710(10) 0.7455(6) 0.061(3) Uani 1 1 d D . . . .
H24A H 0.3000 0.0523 0.7521 0.091 Uiso 1 1 calc R U . . .
H24B H 0.2008 0.0413 0.7370 0.091 Uiso 1 1 calc R U . . .
H24C H 0.2254 0.0912 0.7683 0.091 Uiso 1 1 calc R U . . .
C25 C 0.8441(13) 0.1451(9) 0.4906(6) 0.032(4) Uani 1 1 d . . . . .
H25 H 0.8910 0.1648 0.5044 0.038 Uiso 1 1 calc R U . . .
C26 C 0.9498(13) 0.0746(12) 0.4664(8) 0.060(7) Uani 1 1 d . . . . .
H26A H 0.9899 0.0953 0.4851 0.090 Uiso 1 1 calc R U . . .
H26B H 0.9666 0.0814 0.4402 0.090 Uiso 1 1 calc R U . . .
H26C H 0.9519 0.0327 0.4721 0.090 Uiso 1 1 calc R U . . .
C27 C 0.7870(12) 0.0631(10) 0.4476(7) 0.045(6) Uani 1 1 d . . . . .
H27A H 0.7315 0.0756 0.4564 0.068 Uiso 1 1 calc R U . . .
H27B H 0.7950 0.0212 0.4525 0.068 Uiso 1 1 calc R U . . .
H27C H 0.7870 0.0706 0.4198 0.068 Uiso 1 1 calc R U . . .
C28 C 0.5394(11) 0.1467(7) 0.4875(6) 0.027(4) Uani 1 1 d . . . . .
H28 H 0.5213 0.1393 0.5125 0.033 Uiso 1 1 calc R U . . .
C29 C 0.5368(16) 0.1162(9) 0.4190(7) 0.048(6) Uani 1 1 d . . . . .
H29A H 0.5808 0.1468 0.4186 0.071 Uiso 1 1 calc R U . . .
H29B H 0.4862 0.1267 0.4014 0.071 Uiso 1 1 calc R U . . .
H29C H 0.5608 0.0792 0.4108 0.071 Uiso 1 1 calc R U . . .
C30 C 0.4475(13) 0.0600(10) 0.4652(7) 0.043(5) Uani 1 1 d . . . . .
H30A H 0.4343 0.0599 0.4923 0.065 Uiso 1 1 calc R U . . .
H30B H 0.4742 0.0227 0.4591 0.065 Uiso 1 1 calc R U . . .
H30C H 0.3939 0.0654 0.4484 0.065 Uiso 1 1 calc R U . . .
C31 C 0.7207(11) 0.1026(7) 0.5730(5) 0.037(3) Uani 1 1 d D . . . .
H31 H 0.7770 0.1040 0.5643 0.044 Uiso 1 1 calc R U . . .
C32A C 0.6178(11) 0.0487(14) 0.6080(10) 0.037(3) Uani 0.55 1 d D . P . .
H32A H 0.5769 0.0754 0.5939 0.055 Uiso 0.55 1 calc R U P . .
H32B H 0.6138 0.0531 0.6359 0.055 Uiso 0.55 1 calc R U P . .
H32C H 0.6036 0.0084 0.6003 0.055 Uiso 0.55 1 calc R U P . .
C32B C 0.6333(17) 0.0707(15) 0.6233(9) 0.037(3) Uani 0.45 1 d D . P . .
H32D H 0.5988 0.1045 0.6139 0.055 Uiso 0.45 1 calc R U P . .
H32E H 0.6562 0.0775 0.6501 0.055 Uiso 0.45 1 calc R U P . .
H32F H 0.5968 0.0358 0.6219 0.055 Uiso 0.45 1 calc R U P . .
C33 C 0.7772(10) 0.0252(8) 0.6166(6) 0.037(3) Uani 1 1 d D . . . .
H33A H 0.8261 0.0259 0.6005 0.055 Uiso 1 1 calc R U . . .
H33B H 0.7564 -0.0150 0.6186 0.055 Uiso 1 1 calc R U . . .
H33C H 0.7961 0.0400 0.6425 0.055 Uiso 1 1 calc R U . . .
C34 C 0.8846(13) 0.2412(9) 0.5882(6) 0.037(2) Uani 1 1 d . . . . .
H34 H 0.9070 0.2720 0.5738 0.044 Uiso 1 1 calc R U . . .
C35 C 0.8952(13) 0.1778(9) 0.6473(6) 0.037(2) Uani 1 1 d . . . . .
H35A H 0.8348 0.1685 0.6387 0.055 Uiso 1 1 calc R U . . .
H35B H 0.8993 0.1899 0.6745 0.055 Uiso 1 1 calc R U . . .
H35C H 0.9313 0.1432 0.6446 0.055 Uiso 1 1 calc R U . . .
C36 C 1.0097(13) 0.2542(9) 0.6356(6) 0.037(2) Uani 1 1 d . . . . .
H36A H 1.0503 0.2247 0.6468 0.055 Uiso 1 1 calc R U . . .
H36B H 1.0009 0.2842 0.6550 0.055 Uiso 1 1 calc R U . . .
H36C H 1.0336 0.2723 0.6133 0.055 Uiso 1 1 calc R U . . .
C37 C 0.5246(13) 0.2291(8) 0.5892(5) 0.027(4) Uani 1 1 d . . . . .
H37 H 0.4649 0.2278 0.5804 0.032 Uiso 1 1 calc R U . . .
C38 C 0.6401(14) 0.2168(11) 0.6429(6) 0.048(6) Uani 1 1 d . . . . .
H38A H 0.6654 0.1779 0.6468 0.072 Uiso 1 1 calc R U . . .
H38B H 0.6416 0.2372 0.6677 0.072 Uiso 1 1 calc R U . . .
H38C H 0.6735 0.2390 0.6251 0.072 Uiso 1 1 calc R U . . .
C39 C 0.4858(14) 0.1879(9) 0.6517(5) 0.037(5) Uani 1 1 d . . . . .
H39A H 0.4309 0.1786 0.6368 0.056 Uiso 1 1 calc R U . . .
H39B H 0.4756 0.2171 0.6715 0.056 Uiso 1 1 calc R U . . .
H39C H 0.5099 0.1525 0.6643 0.056 Uiso 1 1 calc R U . . .
C40 C 0.6668(13) 0.3638(8) 0.5732(5) 0.029(4) Uani 1 1 d . . . . .
H40 H 0.6073 0.3561 0.5662 0.034 Uiso 1 1 calc R U . . .
C41 C 0.7809(12) 0.4334(9) 0.6025(7) 0.041(5) Uani 1 1 d . . . . .
H41A H 0.7849 0.4377 0.6307 0.062 Uiso 1 1 calc R U . . .
H41B H 0.7962 0.4704 0.5907 0.062 Uiso 1 1 calc R U . . .
H41C H 0.8209 0.4029 0.5955 0.062 Uiso 1 1 calc R U . . .
C42 C 0.6222(16) 0.4637(10) 0.5891(7) 0.051(6) Uani 1 1 d . . . . .
H42A H 0.5663 0.4476 0.5788 0.077 Uiso 1 1 calc R U . . .
H42B H 0.6372 0.4970 0.5732 0.077 Uiso 1 1 calc R U . . .
H42C H 0.6183 0.4767 0.6158 0.077 Uiso 1 1 calc R U . . .
C43 C 0.5521(11) 0.3202(7) 0.4735(5) 0.023(4) Uani 1 1 d . . . . .
H43 H 0.5171 0.2867 0.4681 0.028 Uiso 1 1 calc R U . . .
C44 C 0.4292(13) 0.3789(8) 0.4435(6) 0.032(4) Uani 1 1 d . . . . .
H44A H 0.4308 0.3921 0.4166 0.048 Uiso 1 1 calc R U . . .
H44B H 0.3975 0.4075 0.4578 0.048 Uiso 1 1 calc R U . . .
H44C H 0.3999 0.3410 0.4437 0.048 Uiso 1 1 calc R U . . .
C45 C 0.5714(17) 0.4285(10) 0.4688(8) 0.058(7) Uani 1 1 d . . . . .
H45A H 0.6251 0.4196 0.4848 0.087 Uiso 1 1 calc R U . . .
H45B H 0.5375 0.4570 0.4821 0.087 Uiso 1 1 calc R U . . .
H45C H 0.5854 0.4446 0.4439 0.087 Uiso 1 1 calc R U . . .
C46 C 0.8271(15) 0.3428(10) 0.4985(7) 0.048(3) Uani 1 1 d . . . . .
H46 H 0.8056 0.3645 0.5189 0.057 Uiso 1 1 calc R U . . .
C47 C 0.9090(16) 0.3438(10) 0.4412(7) 0.048(3) Uani 1 1 d . . . . .
H47A H 0.9069 0.3014 0.4446 0.071 Uiso 1 1 calc R U . . .
H47B H 0.9693 0.3561 0.4402 0.071 Uiso 1 1 calc R U . . .
H47C H 0.8754 0.3546 0.4170 0.071 Uiso 1 1 calc R U . . .
C48 C 0.8895(16) 0.4359(10) 0.4778(7) 0.048(3) Uani 1 1 d . . . . .
H48A H 0.8532 0.4520 0.4970 0.071 Uiso 1 1 calc R U . . .
H48B H 0.8755 0.4554 0.4529 0.071 Uiso 1 1 calc R U . . .
H48C H 0.9507 0.4423 0.4864 0.071 Uiso 1 1 calc R U . . .

loop_
_atom_site_aniso_label
_atom_site_aniso_U_11
_atom_site_aniso_U_22
_atom_site_aniso_U_33
_atom_site_aniso_U_23
_atom_site_aniso_U_13
_atom_site_aniso_U_12
Bi1 0.0322(4) 0.0219(3) 0.0319(4) 0.0055(3) -0.0007(3) -0.0049(3)
Bi2 0.0269(4) 0.0218(3) 0.0279(4) -0.0039(3) 0.0015(3) -0.0009(3)
Bi3 0.0322(4) 0.0267(4) 0.0280(4) -0.0021(3) 0.0010(3) -0.0032(3)
Bi4A 0.0262(6) 0.0206(5) 0.0254(5) -0.0009(4) 0.0027(4) 0.0002(5)
I1 0.0243(6) 0.0243(6) 0.0349(6) -0.0019(5) -0.0007(5) -0.0007(5)
I2 0.0241(6) 0.0433(7) 0.0298(6) 0.0030(5) 0.0027(5) -0.0014(5)
I3 0.0473(7) 0.0263(6) 0.0243(6) -0.0001(5) 0.0043(5) 0.0037(5)
I4A 0.0357(8) 0.0424(9) 0.0365(9) 0.0170(7) 0.0026(7) 0.0002(7)
I4B 0.020(8) 0.050(11) 0.041(10) 0.019(9) 0.008(7) 0.014(8)
I5A 0.0740(14) 0.0538(11) 0.0579(12) 0.0072(10) -0.0126(11) -0.0438(10)
I5B 0.031(9) 0.042(10) 0.045(11) -0.005(9) -0.010(8) -0.028(7)
I6 0.0736(11) 0.0238(7) 0.0514(9) -0.0015(6) 0.0166(8) 0.0128(7)
I7 0.0352(7) 0.0296(7) 0.0503(8) -0.0072(6) -0.0110(6) 0.0048(5)
I8 0.0431(7) 0.0227(6) 0.0356(7) 0.0001(5) 0.0104(6) -0.0021(5)
I9 0.0322(7) 0.0428(7) 0.0368(7) -0.0176(6) 0.0028(5) -0.0013(6)
I10 0.0281(6) 0.0332(6) 0.0293(6) -0.0021(5) 0.0017(5) -0.0031(5)
I11 0.0313(7) 0.0357(7) 0.0391(7) -0.0017(6) 0.0078(5) -0.0039(5)
I12 0.0464(7) 0.0294(6) 0.0267(6) -0.0002(5) -0.0007(5) -0.0065(5)
I13 0.0474(8) 0.0283(7) 0.0437(8) 0.0038(6) 0.0098(6) -0.0062(6)
I14 0.0404(8) 0.0453(8) 0.0457(8) 0.0015(6) -0.0050(6) 0.0051(6)
I15 0.0391(7) 0.0474(8) 0.0412(8) -0.0176(6) 0.0033(6) -0.0061(6)
I16 0.0375(7) 0.0332(7) 0.0346(7) -0.0066(5) 0.0047(5) 0.0004(5)
I17 0.0547(9) 0.0434(8) 0.0408(8) -0.0015(6) -0.0042(7) -0.0241(7)
I18 0.0464(8) 0.0433(8) 0.0340(7) 0.0114(6) 0.0056(6) -0.0055(6)
Tb1 0.0269(4) 0.0215(4) 0.0246(4) -0.0003(3) -0.0021(3) 0.0001(3)
Tb2 0.0268(4) 0.0184(4) 0.0228(4) -0.0004(3) 0.0004(3) 0.0035(3)
O1 0.020(6) 0.025(7) 0.049(8) -0.013(6) -0.003(6) -0.001(5)
O2 0.035(8) 0.037(8) 0.053(9) 0.001(7) 0.004(7) 0.014(6)
O3 0.043(8) 0.033(8) 0.045(8) -0.013(6) 0.008(7) -0.011(6)
O4 0.038(8) 0.026(7) 0.040(8) -0.003(6) 0.005(6) -0.003(6)
O5 0.042(8) 0.030(7) 0.041(8) 0.011(6) 0.000(6) 0.002(6)
O6 0.036(7) 0.028(7) 0.026(7) -0.004(5) -0.009(6) 0.008(6)
O7 0.042(8) 0.032(7) 0.032(7) 0.001(6) 0.006(6) 0.007(6)
O8 0.047(6) 0.052(6) 0.083(8) -0.018(5) 0.007(5) -0.002(5)
O9 0.034(8) 0.033(7) 0.036(8) -0.007(6) -0.006(6) 0.008(6)
O10 0.040(8) 0.025(7) 0.048(9) 0.004(6) -0.004(7) -0.001(6)
O11 0.037(8) 0.027(7) 0.044(8) 0.001(6) 0.001(6) 0.003(6)
O12 0.031(7) 0.027(7) 0.042(8) 0.006(6) -0.003(6) 0.001(6)
O13 0.034(7) 0.024(7) 0.038(8) 0.000(6) 0.008(6) -0.006(5)
O14 0.035(7) 0.036(8) 0.031(7) -0.006(6) 0.005(6) 0.003(6)
O15 0.029(7) 0.017(6) 0.043(8) -0.004(5) 0.001(6) 0.005(5)
O16 0.045(8) 0.029(7) 0.040(8) 0.001(6) -0.003(6) 0.003(6)
N1 0.044(10) 0.022(8) 0.036(9) 0.002(7) 0.003(8) -0.003(7)
N2 0.030(8) 0.026(8) 0.037(9) 0.008(7) 0.009(7) 0.003(7)
N3 0.052(11) 0.024(8) 0.036(9) 0.000(7) 0.010(8) 0.004(8)
N4 0.028(9) 0.063(12) 0.030(9) 0.000(8) -0.003(7) 0.003(8)
N5 0.039(9) 0.026(8) 0.038(9) -0.002(7) 0.003(7) -0.002(7)
N6 0.030(9) 0.054(11) 0.028(9) -0.003(8) 0.007(7) -0.015(8)
N7 0.036(9) 0.039(10) 0.038(10) -0.001(8) 0.000(7) 0.023(8)
N8 0.047(6) 0.052(6) 0.083(8) -0.018(5) 0.007(5) -0.002(5)
N9 0.033(9) 0.031(9) 0.040(10) -0.024(7) 0.000(7) 0.000(7)
N10 0.026(8) 0.035(9) 0.037(9) -0.007(7) -0.007(7) 0.001(7)
N11 0.035(9) 0.031(9) 0.030(9) -0.003(7) -0.001(7) 0.010(7)
N12 0.034(5) 0.034(5) 0.042(5) -0.001(4) 0.005(4) -0.004(4)
N13 0.036(9) 0.029(8) 0.026(8) 0.002(7) -0.003(7) -0.006(7)
N14 0.040(9) 0.018(8) 0.034(9) -0.007(6) 0.000(7) -0.003(7)
N15 0.043(9) 0.014(7) 0.029(8) 0.002(6) -0.002(7) 0.001(6)
N16 0.052(7) 0.038(6) 0.054(7) 0.003(5) 0.014(5) 0.002(5)
C1 0.033(11) 0.038(12) 0.050(13) 0.001(10) -0.012(10) -0.008(10)
C2 0.085(18) 0.011(9) 0.060(15) -0.009(9) 0.009(13) -0.001(10)
C3 0.056(14) 0.035(12) 0.040(12) 0.004(9) 0.004(10) -0.019(10)
C4 0.037(7) 0.047(8) 0.060(9) 0.022(7) 0.007(6) -0.004(6)
C5 0.037(7) 0.047(8) 0.060(9) 0.022(7) 0.007(6) -0.004(6)
C6 0.037(7) 0.047(8) 0.060(9) 0.022(7) 0.007(6) -0.004(6)
C7 0.047(8) 0.054(8) 0.043(8) 0.004(6) 0.002(6) -0.005(6)
C8 0.047(8) 0.054(8) 0.043(8) 0.004(6) 0.002(6) -0.005(6)
C9 0.047(8) 0.054(8) 0.043(8) 0.004(6) 0.002(6) -0.005(6)
C10 0.041(8) 0.069(10) 0.049(8) -0.006(7) 0.011(6) 0.006(7)
C11 0.041(8) 0.069(10) 0.049(8) -0.006(7) 0.011(6) 0.006(7)
C12 0.041(8) 0.069(10) 0.049(8) -0.006(7) 0.011(6) 0.006(7)
C13 0.030(10) 0.046(13) 0.030(10) -0.007(9) 0.006(8) 0.000(9)
C14 0.038(12) 0.040(13) 0.068(16) 0.001(11) 0.007(11) -0.008(10)
C15 0.045(12) 0.022(10) 0.042(12) -0.005(8) -0.002(9) 0.015(9)
C16 0.037(7) 0.054(9) 0.030(7) 0.003(6) -0.001(5) -0.008(6)
C17A 0.037(7) 0.054(9) 0.030(7) 0.003(6) -0.001(5) -0.008(6)
C17B 0.037(7) 0.054(9) 0.030(7) 0.003(6) -0.001(5) -0.008(6)
C18 0.037(7) 0.054(9) 0.030(7) 0.003(6) -0.001(5) -0.008(6)
C19 0.029(10) 0.033(10) 0.023(9) -0.012(8) -0.008(8) 0.000(8)
C20 0.044(13) 0.053(14) 0.050(14) -0.022(11) -0.003(11) 0.021(11)
C21 0.053(14) 0.043(13) 0.068(16) -0.021(12) 0.030(12) -0.008(11)
C22 0.047(6) 0.052(6) 0.083(8) -0.018(5) 0.007(5) -0.002(5)
C23A 0.047(6) 0.052(6) 0.083(8) -0.018(5) 0.007(5) -0.002(5)
C23B 0.047(6) 0.052(6) 0.083(8) -0.018(5) 0.007(5) -0.002(5)
C24 0.047(6) 0.052(6) 0.083(8) -0.018(5) 0.007(5) -0.002(5)
C25 0.030(10) 0.035(11) 0.031(10) -0.010(8) 0.011(8) -0.016(8)
C26 0.022(11) 0.083(19) 0.074(17) -0.043(15) 0.002(11) 0.006(11)
C27 0.021(10) 0.046(13) 0.065(15) -0.027(11) -0.018(10) -0.002(9)
C28 0.026(9) 0.010(8) 0.048(12) 0.004(8) 0.009(8) 0.005(7)
C29 0.062(15) 0.023(10) 0.057(15) -0.003(10) 0.002(12) 0.008(10)
C30 0.027(10) 0.046(13) 0.058(14) -0.014(11) 0.013(10) -0.013(9)
C31 0.043(7) 0.032(7) 0.037(7) 0.007(6) 0.016(6) 0.006(6)
C32A 0.043(7) 0.032(7) 0.037(7) 0.007(6) 0.016(6) 0.006(6)
C32B 0.043(7) 0.032(7) 0.037(7) 0.007(6) 0.016(6) 0.006(6)
C33 0.043(7) 0.032(7) 0.037(7) 0.007(6) 0.016(6) 0.006(6)
C34 0.034(5) 0.034(5) 0.042(5) -0.001(4) 0.005(4) -0.004(4)
C35 0.034(5) 0.034(5) 0.042(5) -0.001(4) 0.005(4) -0.004(4)
C36 0.034(5) 0.034(5) 0.042(5) -0.001(4) 0.005(4) -0.004(4)
C37 0.035(10) 0.025(9) 0.021(9) 0.001(7) 0.001(8) 0.003(8)
C38 0.044(13) 0.066(15) 0.030(11) -0.028(11) -0.019(9) 0.019(11)
C39 0.045(12) 0.046(12) 0.022(10) -0.005(9) 0.008(9) -0.005(10)
C40 0.045(11) 0.025(9) 0.018(9) -0.003(7) 0.010(8) 0.000(8)
C41 0.024(10) 0.039(12) 0.061(14) -0.010(10) 0.005(9) -0.001(9)
C42 0.062(15) 0.033(12) 0.056(15) -0.016(11) -0.008(12) 0.016(11)
C43 0.016(8) 0.015(8) 0.040(10) -0.001(7) 0.010(7) -0.011(6)
C44 0.039(11) 0.021(9) 0.034(11) 0.007(8) -0.005(9) 0.006(8)
C45 0.065(17) 0.033(12) 0.075(18) -0.002(12) -0.005(14) -0.004(11)
C46 0.052(7) 0.038(6) 0.054(7) 0.003(5) 0.014(5) 0.002(5)
C47 0.052(7) 0.038(6) 0.054(7) 0.003(5) 0.014(5) 0.002(5)
C48 0.052(7) 0.038(6) 0.054(7) 0.003(5) 0.014(5) 0.002(5)

loop_
_atom_type_symbol
_atom_type_description
_atom_type_scat_dispersion_real
_atom_type_scat_dispersion_imag
_atom_type_scat_source
C C 0.0033 0.0016 'International Tables Vol C Tables 4.2.6.8 and 6.1.1.4'
H H 0.0000 0.0000 'International Tables Vol C Tables 4.2.6.8 and 6.1.1.4'
N N 0.0061 0.0033 'International Tables Vol C Tables 4.2.6.8 and 6.1.1.4'
O O 0.0106 0.0060 'International Tables Vol C Tables 4.2.6.8 and 6.1.1.4'
I I -0.4742 1.8119 'International Tables Vol C Tables 4.2.6.8 and 6.1.1.4'
Tb Tb -0.1723 4.1537 'International Tables Vol C Tables 4.2.6.8 and 6.1.1.4'
Bi Bi -4.1077 10.2566 'International Tables Vol C Tables 4.2.6.8 and 6.1.1.4'

loop_
_geom_angle_atom_site_label_1
_geom_angle_atom_site_label_2
_geom_angle_atom_site_label_3
_geom_angle
_geom_angle_site_symmetry_1
_geom_angle_site_symmetry_3
_geom_angle_publ_flag
I5A Bi1 I6 97.61(9) . . ?
I5A Bi1 I4B 80.1(4) . . ?
I6 Bi1 I4B 84.8(3) . . ?
I5A Bi1 I4A 95.42(7) . . ?
I6 Bi1 I4A 93.56(7) . . ?
I4B Bi1 I4A 18.8(5) . . ?
I5A Bi1 I5B 17.9(4) . . ?
I6 Bi1 I5B 82.6(4) . . ?
I4B Bi1 I5B 88.4(6) . . ?
I4A Bi1 I5B 106.1(4) . . ?
I5A Bi1 I3 90.37(7) . . ?
I6 Bi1 I3 91.45(7) . . ?
I4B Bi1 I3 169.2(5) . . ?
I4A Bi1 I3 171.78(5) . . ?
I5B Bi1 I3 81.0(4) . . ?
I5A Bi1 I1 172.60(6) . . ?
I6 Bi1 I1 87.37(8) . . ?
I4B Bi1 I1 105.9(4) . . ?
I4A Bi1 I1 89.71(7) . . ?
I5B Bi1 I1 161.7(4) . . ?
I3 Bi1 I1 84.01(6) . . ?
I5A Bi1 I2 93.18(9) . . ?
I6 Bi1 I2 165.47(4) . . ?
I4B Bi1 I2 106.7(4) . . ?
I4A Bi1 I2 95.09(7) . . ?
I5B Bi1 I2 106.1(4) . . ?
I3 Bi1 I2 78.73(7) . . ?
I1 Bi1 I2 81.02(7) . . ?
I9 Bi2 I8 93.43(6) . . ?
I9 Bi2 I7 91.58(7) . . ?
I8 Bi2 I7 97.63(8) . . ?
I9 Bi2 I1 93.20(7) . . ?
I8 Bi2 I1 84.70(7) . . ?
I7 Bi2 I1 174.55(4) . . ?
I9 Bi2 I2 91.19(7) . . ?
I8 Bi2 I2 167.56(4) . . ?
I7 Bi2 I2 93.77(8) . . ?
I1 Bi2 I2 83.52(7) . . ?
I9 Bi2 I3 170.22(4) . . ?
I8 Bi2 I3 95.56(6) . . ?
I7 Bi2 I3 91.01(7) . . ?
I1 Bi2 I3 83.85(7) . . ?
I2 Bi2 I3 79.23(7) . . ?
I13 Bi3 I15 93.15(7) . . ?
I13 Bi3 I14 98.23(8) . . ?
I15 Bi3 I14 94.54(6) . . ?
I13 Bi3 I12 85.06(7) . . ?
I15 Bi3 I12 169.93(5) . . ?
I14 Bi3 I12 95.53(6) . . ?
I13 Bi3 I10 91.68(8) . . ?
I15 Bi3 I10 87.31(6) . . ?
I14 Bi3 I10 169.78(4) . . ?
I12 Bi3 I10 82.84(6) . . ?
I13 Bi3 I11 165.23(4) . . ?
I15 Bi3 I11 99.14(7) . . ?
I14 Bi3 I11 88.99(8) . . ?
I12 Bi3 I11 81.41(7) . . ?
I10 Bi3 I11 80.80(7) . . ?
I16 Bi4A I17 95.21(8) . . ?
I16 Bi4A I18 99.03(7) . . ?
I17 Bi4A I18 91.30(8) . . ?
I16 Bi4A I12 89.12(7) . . ?
I17 Bi4A I12 92.40(8) . . ?
I18 Bi4A I12 170.70(6) . . ?
I16 Bi4A I11 165.70(5) . . ?
I17 Bi4A I11 96.01(8) . . ?
I18 Bi4A I11 89.55(7) . . ?
I12 Bi4A I11 81.58(7) . . ?
I16 Bi4A I10 87.97(7) . . ?
I17 Bi4A I10 173.57(6) . . ?
I18 Bi4A I10 93.72(8) . . ?
I12 Bi4A I10 82.04(7) . . ?
I11 Bi4A I10 80.03(7) . . ?
I11 Bi4B I17 104.1(4) . . ?
I11 Bi4B I12 91.3(3) . . ?
I17 Bi4B I12 95.4(4) . . ?
I11 Bi4B I18 93.7(4) . . ?
I17 Bi4B I18 87.6(3) . . ?
I12 Bi4B I18 173.4(4) . . ?
I11 Bi4B I10 86.1(3) . . ?
I17 Bi4B I10 169.8(4) . . ?
I12 Bi4B I10 85.0(3) . . ?
I18 Bi4B I10 90.9(3) . . ?
I11 Bi4B I16 168.3(5) . . ?
I17 Bi4B I16 87.5(3) . . ?
I12 Bi4B I16 85.7(3) . . ?
I18 Bi4B I16 88.5(3) . . ?
I10 Bi4B I16 82.3(3) . . ?
Bi2 I1 Bi1 82.74(8) . . ?
Bi2 I2 Bi1 81.70(7) . . ?
Bi1 I3 Bi2 80.92(8) . . ?
I4B I4A Bi1 78.2(10) . . ?
I4A I4B Bi1 83.0(10) . . ?
I5B I5A Bi1 91.0(9) . . ?
I5A I5B Bi1 71.1(9) . . ?
Bi3 I10 Bi4B 75.3(2) . . ?
Bi3 I10 Bi4A 82.00(8) . . ?
Bi4B I10 Bi4A 7.26(18) . . ?
Bi4B I11 Bi4A 3.0(3) . . ?
Bi4B I11 Bi3 80.0(3) . . ?
Bi4A I11 Bi3 81.57(7) . . ?
Bi4B I12 Bi4A 6.9(2) . . ?
Bi4B I12 Bi3 78.5(2) . . ?
Bi4A I12 Bi3 83.07(8) . . ?
Bi4A I16 Bi4B 3.5(2) . . ?
Bi4A I17 Bi4B 7.9(2) . . ?
Bi4A I18 Bi4B 7.1(2) . . ?
O8 Tb1 O7 72.5(5) . . ?
O8 Tb1 O6 142.4(5) . . ?
O7 Tb1 O6 79.1(4) . . ?
O8 Tb1 O3 114.7(6) . . ?
O7 Tb1 O3 77.2(5) . . ?
O6 Tb1 O3 81.4(5) . . ?
O8 Tb1 O2 75.2(6) . . ?
O7 Tb1 O2 119.0(5) . . ?
O6 Tb1 O2 141.5(5) . . ?
O3 Tb1 O2 71.4(5) . . ?
O8 Tb1 O4 78.6(5) . . ?
O7 Tb1 O4 139.5(5) . . ?
O6 Tb1 O4 110.4(5) . . ?
O3 Tb1 O4 141.9(5) . . ?
O2 Tb1 O4 78.7(5) . . ?
O8 Tb1 O1 141.9(5) . . ?
O7 Tb1 O1 144.2(5) . . ?
O6 Tb1 O1 72.7(4) . . ?
O3 Tb1 O1 77.1(5) . . ?
O2 Tb1 O1 75.1(5) . . ?
O4 Tb1 O1 72.7(4) . . ?
O8 Tb1 O5 75.0(6) . . ?
O7 Tb1 O5 74.4(5) . . ?
O6 Tb1 O5 74.1(5) . . ?
O3 Tb1 O5 145.4(5) . . ?
O2 Tb1 O5 140.9(5) . . ?
O4 Tb1 O5 71.1(5) . . ?
O1 Tb1 O5 116.9(5) . . ?
O15 Tb2 O13 82.7(5) . . ?
O15 Tb2 O12 143.2(4) . . ?
O13 Tb2 O12 104.4(5) . . ?
O15 Tb2 O9 116.2(5) . . ?
O13 Tb2 O9 141.5(5) . . ?
O12 Tb2 O9 80.7(5) . . ?
O15 Tb2 O10 74.2(4) . . ?
O13 Tb2 O10 82.2(5) . . ?
O12 Tb2 O10 142.0(4) . . ?
O9 Tb2 O10 72.5(5) . . ?
O15 Tb2 O16 73.1(5) . . ?
O13 Tb2 O16 143.9(4) . . ?
O12 Tb2 O16 81.7(5) . . ?
O9 Tb2 O16 74.3(5) . . ?
O10 Tb2 O16 115.0(5) . . ?
O15 Tb2 O14 75.1(4) . . ?
O13 Tb2 O14 72.6(4) . . ?
O12 Tb2 O14 73.0(5) . . ?
O9 Tb2 O14 142.3(5) . . ?
O10 Tb2 O14 142.2(5) . . ?
O16 Tb2 O14 75.6(5) . . ?
O15 Tb2 O11 141.7(4) . . ?
O13 Tb2 O11 71.3(4) . . ?
O12 Tb2 O11 72.3(4) . . ?
O9 Tb2 O11 74.4(5) . . ?
O10 Tb2 O11 74.9(5) . . ?
O16 Tb2 O11 141.8(4) . . ?
O14 Tb2 O11 120.5(5) . . ?
C1 O1 Tb1 128.1(12) . . ?
C4 O2 Tb1 138.4(14) . . ?
C7 O3 Tb1 131.6(14) . . ?
C10 O4 Tb1 133.9(14) . . ?
C13 O5 Tb1 130.7(13) . . ?
C16 O6 Tb1 150.5(13) . . ?
C19 O7 Tb1 134.1(12) . . ?
C22 O8 Tb1 144.0(17) . . ?
C25 O9 Tb2 137.6(12) . . ?
C28 O10 Tb2 131.8(13) . . ?
C31 O11 Tb2 127.5(11) . . ?
C34 O12 Tb2 135.6(13) . . ?
C37 O13 Tb2 152.5(12) . . ?
C40 O14 Tb2 124.8(12) . . ?
C43 O15 Tb2 134.8(11) . . ?
C46 O16 Tb2 128.1(14) . . ?
C1 N1 C3 117.6(18) . . ?
C1 N1 C2 122.7(18) . . ?
C3 N1 C2 119.5(17) . . ?
C4 N2 C5 121.6(18) . . ?
C4 N2 C6 121.3(17) . . ?
C5 N2 C6 116.6(16) . . ?
C7 N3 C9 122.7(19) . . ?
C7 N3 C8 121.1(19) . . ?
C9 N3 C8 116.2(17) . . ?
C10 N4 C12 121(2) . . ?
C10 N4 C11 120(2) . . ?
C12 N4 C11 118.7(18) . . ?
C13 N5 C14 119.7(18) . . ?
C13 N5 C15 121.4(18) . . ?
C14 N5 C15 118.9(17) . . ?
C16 N6 C17A 118.3(15) . . ?
C16 N6 C17B 118.9(15) . . ?
C17A N6 C17B 29.6(8) . . ?
C16 N6 C18 123.7(14) . . ?
C17A N6 C18 115.7(13) . . ?
C17B N6 C18 115.6(14) . . ?
C19 N7 C21 121.5(17) . . ?
C19 N7 C20 120.7(18) . . ?
C21 N7 C20 117.7(17) . . ?
C22 N8 C24 126.0(18) . . ?
C22 N8 C23A 115.2(16) . . ?
C24 N8 C23A 118.7(15) . . ?
C22 N8 C23B 112.7(16) . . ?
C24 N8 C23B 114.9(16) . . ?
C23A N8 C23B 30.8(8) . . ?
C25 N9 C26 121.5(17) . . ?
C25 N9 C27 121.3(16) . . ?
C26 N9 C27 117.1(16) . . ?
C28 N10 C29 122.2(17) . . ?
C28 N10 C30 121.6(17) . . ?
C29 N10 C30 116.3(16) . . ?
C31 N11 C32A 120.8(14) . . ?
C31 N11 C33 121.7(13) . . ?
C32A N11 C33 117.3(13) . . ?
C31 N11 C32B 118.7(14) . . ?
C32A N11 C32B 29.6(8) . . ?
C33 N11 C32B 114.2(14) . . ?
C34 N12 C36 119.1(17) . . ?
C34 N12 C35 122.5(17) . . ?
C36 N12 C35 118.1(16) . . ?
C37 N13 C39 124.2(17) . . ?
C37 N13 C38 120.1(17) . . ?
C39 N13 C38 115.7(16) . . ?
C40 N14 C41 125.0(17) . . ?
C40 N14 C42 117.4(17) . . ?
C41 N14 C42 117.6(16) . . ?
C43 N15 C44 121.3(15) . . ?
C43 N15 C45 121.1(17) . . ?
C44 N15 C45 117.5(16) . . ?
C46 N16 C47 122(2) . . ?
C46 N16 C48 121(2) . . ?
C47 N16 C48 116.4(18) . . ?
O1 C1 N1 127.4(19) . . ?
O1 C1 H1 116.3 . . ?
N1 C1 H1 116.3 . . ?
N1 C2 H2A 109.5 . . ?
N1 C2 H2B 109.5 . . ?
H2A C2 H2B 109.5 . . ?
N1 C2 H2C 109.5 . . ?
H2A C2 H2C 109.5 . . ?
H2B C2 H2C 109.5 . . ?
N1 C3 H3A 109.5 . . ?
N1 C3 H3B 109.5 . . ?
H3A C3 H3B 109.5 . . ?
N1 C3 H3C 109.5 . . ?
H3A C3 H3C 109.5 . . ?
H3B C3 H3C 109.5 . . ?
O2 C4 N2 127(2) . . ?
O2 C4 H4 116.7 . . ?
N2 C4 H4 116.7 . . ?
N2 C5 H5A 109.5 . . ?
N2 C5 H5B 109.5 . . ?
H5A C5 H5B 109.5 . . ?
N2 C5 H5C 109.5 . . ?
H5A C5 H5C 109.5 . . ?
H5B C5 H5C 109.5 . . ?
N2 C6 H6A 109.5 . . ?
N2 C6 H6B 109.5 . . ?
H6A C6 H6B 109.5 . . ?
N2 C6 H6C 109.5 . . ?
H6A C6 H6C 109.5 . . ?
H6B C6 H6C 109.5 . . ?
O3 C7 N3 124(2) . . ?
O3 C7 H7 118.1 . . ?
N3 C7 H7 118.1 . . ?
N3 C8 H8A 109.5 . . ?
N3 C8 H8B 109.5 . . ?
H8A C8 H8B 109.5 . . ?
N3 C8 H8C 109.5 . . ?
H8A C8 H8C 109.5 . . ?
H8B C8 H8C 109.5 . . ?
N3 C9 H9A 109.5 . . ?
N3 C9 H9B 109.5 . . ?
H9A C9 H9B 109.5 . . ?
N3 C9 H9C 109.5 . . ?
H9A C9 H9C 109.5 . . ?
H9B C9 H9C 109.5 . . ?
O4 C10 N4 127(2) . . ?
O4 C10 H10 116.6 . . ?
N4 C10 H10 116.6 . . ?
N4 C11 H11A 109.5 . . ?
N4 C11 H11B 109.5 . . ?
H11A C11 H11B 109.5 . . ?
N4 C11 H11C 109.5 . . ?
H11A C11 H11C 109.5 . . ?
H11B C11 H11C 109.5 . . ?
N4 C12 H12A 109.5 . . ?
N4 C12 H12B 109.5 . . ?
H12A C12 H12B 109.5 . . ?
N4 C12 H12C 109.5 . . ?
H12A C12 H12C 109.5 . . ?
H12B C12 H12C 109.5 . . ?
O5 C13 N5 126.5(19) . . ?
O5 C13 H13 116.7 . . ?
N5 C13 H13 116.7 . . ?
N5 C14 H14A 109.5 . . ?
N5 C14 H14B 109.5 . . ?
H14A C14 H14B 109.5 . . ?
N5 C14 H14C 109.5 . . ?
H14A C14 H14C 109.5 . . ?
H14B C14 H14C 109.5 . . ?
N5 C15 H15A 109.5 . . ?
N5 C15 H15B 109.5 . . ?
H15A C15 H15B 109.5 . . ?
N5 C15 H15C 109.5 . . ?
H15A C15 H15C 109.5 . . ?
H15B C15 H15C 109.5 . . ?
O6 C16 N6 123.2(17) . . ?
O6 C16 H16 118.4 . . ?
N6 C16 H16 118.4 . . ?
N6 C17A H17A 109.5 . . ?
N6 C17A H17B 109.5 . . ?
H17A C17A H17B 109.5 . . ?
N6 C17A H17C 109.5 . . ?
H17A C17A H17C 109.5 . . ?
H17B C17A H17C 109.5 . . ?
N6 C17B H17D 109.5 . . ?
N6 C17B H17E 109.5 . . ?
H17D C17B H17E 109.5 . . ?
N6 C17B H17F 109.5 . . ?
H17D C17B H17F 109.5 . . ?
H17E C17B H17F 109.5 . . ?
N6 C18 H18A 109.5 . . ?
N6 C18 H18B 109.5 . . ?
H18A C18 H18B 109.5 . . ?
N6 C18 H18C 109.5 . . ?
H18A C18 H18C 109.5 . . ?
H18B C18 H18C 109.5 . . ?
O7 C19 N7 122.0(17) . . ?
O7 C19 H19 119.0 . . ?
N7 C19 H19 119.0 . . ?
N7 C20 H20A 109.5 . . ?
N7 C20 H20B 109.5 . . ?
H20A C20 H20B 109.5 . . ?
N7 C20 H20C 109.5 . . ?
H20A C20 H20C 109.5 . . ?
H20B C20 H20C 109.5 . . ?
N7 C21 H21A 109.5 . . ?
N7 C21 H21B 109.5 . . ?
H21A C21 H21B 109.5 . . ?
N7 C21 H21C 109.5 . . ?
H21A C21 H21C 109.5 . . ?
H21B C21 H21C 109.5 . . ?
O8 C22 N8 122(2) . . ?
O8 C22 H22 119.2 . . ?
N8 C22 H22 119.2 . . ?
N8 C23A H23A 109.5 . . ?
N8 C23A H23B 109.5 . . ?
H23A C23A H23B 109.5 . . ?
N8 C23A H23C 109.5 . . ?
H23A C23A H23C 109.5 . . ?
H23B C23A H23C 109.5 . . ?
N8 C23B H23D 109.5 . . ?
N8 C23B H23E 109.5 . . ?
H23D C23B H23E 109.5 . . ?
N8 C23B H23F 109.5 . . ?
H23D C23B H23F 109.5 . . ?
H23E C23B H23F 109.5 . . ?
N8 C24 H24A 109.5 . . ?
N8 C24 H24B 109.5 . . ?
H24A C24 H24B 109.5 . . ?
N8 C24 H24C 109.5 . . ?
H24A C24 H24C 109.5 . . ?
H24B C24 H24C 109.5 . . ?
O9 C25 N9 120.9(17) . . ?
O9 C25 H25 119.5 . . ?
N9 C25 H25 119.5 . . ?
N9 C26 H26A 109.5 . . ?
N9 C26 H26B 109.5 . . ?
H26A C26 H26B 109.5 . . ?
N9 C26 H26C 109.5 . . ?
H26A C26 H26C 109.5 . . ?
H26B C26 H26C 109.5 . . ?
N9 C27 H27A 109.5 . . ?
N9 C27 H27B 109.5 . . ?
H27A C27 H27B 109.5 . . ?
N9 C27 H27C 109.5 . . ?
H27A C27 H27C 109.5 . . ?
H27B C27 H27C 109.5 . . ?
O10 C28 N10 124.8(19) . . ?
O10 C28 H28 117.6 . . ?
N10 C28 H28 117.6 . . ?
N10 C29 H29A 109.5 . . ?
N10 C29 H29B 109.5 . . ?
H29A C29 H29B 109.5 . . ?
N10 C29 H29C 109.5 . . ?
H29A C29 H29C 109.5 . . ?
H29B C29 H29C 109.5 . . ?
N10 C30 H30A 109.5 . . ?
N10 C30 H30B 109.5 . . ?
H30A C30 H30B 109.5 . . ?
N10 C30 H30C 109.5 . . ?
H30A C30 H30C 109.5 . . ?
H30B C30 H30C 109.5 . . ?
O11 C31 N11 126.1(15) . . ?
O11 C31 H31 117.0 . . ?
N11 C31 H31 117.0 . . ?
N11 C32A H32A 109.5 . . ?
N11 C32A H32B 109.5 . . ?
H32A C32A H32B 109.5 . . ?
N11 C32A H32C 109.5 . . ?
H32A C32A H32C 109.5 . . ?
H32B C32A H32C 109.5 . . ?
N11 C32B H32D 109.5 . . ?
N11 C32B H32E 109.5 . . ?
H32D C32B H32E 109.5 . . ?
N11 C32B H32F 109.5 . . ?
H32D C32B H32F 109.5 . . ?
H32E C32B H32F 109.5 . . ?
N11 C33 H33A 109.5 . . ?
N11 C33 H33B 109.5 . . ?
H33A C33 H33B 109.5 . . ?
N11 C33 H33C 109.5 . . ?
H33A C33 H33C 109.5 . . ?
H33B C33 H33C 109.5 . . ?
O12 C34 N12 121.3(19) . . ?
O12 C34 H34 119.4 . . ?
N12 C34 H34 119.4 . . ?
N12 C35 H35A 109.5 . . ?
N12 C35 H35B 109.5 . . ?
H35A C35 H35B 109.5 . . ?
N12 C35 H35C 109.5 . . ?
H35A C35 H35C 109.5 . . ?
H35B C35 H35C 109.5 . . ?
N12 C36 H36A 109.5 . . ?
N12 C36 H36B 109.5 . . ?
H36A C36 H36B 109.5 . . ?
N12 C36 H36C 109.5 . . ?
H36A C36 H36C 109.5 . . ?
H36B C36 H36C 109.5 . . ?
O13 C37 N13 125.7(18) . . ?
O13 C37 H37 117.1 . . ?
N13 C37 H37 117.1 . . ?
N13 C38 H38A 109.5 . . ?
N13 C38 H38B 109.5 . . ?
H38A C38 H38B 109.5 . . ?
N13 C38 H38C 109.5 . . ?
H38A C38 H38C 109.5 . . ?
H38B C38 H38C 109.5 . . ?
N13 C39 H39A 109.5 . . ?
N13 C39 H39B 109.5 . . ?
H39A C39 H39B 109.5 . . ?
N13 C39 H39C 109.5 . . ?
H39A C39 H39C 109.5 . . ?
H39B C39 H39C 109.5 . . ?
O14 C40 N14 120.8(18) . . ?
O14 C40 H40 119.6 . . ?
N14 C40 H40 119.6 . . ?
N14 C41 H41A 109.5 . . ?
N14 C41 H41B 109.5 . . ?
H41A C41 H41B 109.5 . . ?
N14 C41 H41C 109.5 . . ?
H41A C41 H41C 109.5 . . ?
H41B C41 H41C 109.5 . . ?
N14 C42 H42A 109.5 . . ?
N14 C42 H42B 109.5 . . ?
H42A C42 H42B 109.5 . . ?
N14 C42 H42C 109.5 . . ?
H42A C42 H42C 109.5 . . ?
H42B C42 H42C 109.5 . . ?
O15 C43 N15 124.1(15) . . ?
O15 C43 H43 117.9 . . ?
N15 C43 H43 117.9 . . ?
N15 C44 H44A 109.5 . . ?
N15 C44 H44B 109.5 . . ?
H44A C44 H44B 109.5 . . ?
N15 C44 H44C 109.5 . . ?
H44A C44 H44C 109.5 . . ?
H44B C44 H44C 109.5 . . ?
N15 C45 H45A 109.5 . . ?
N15 C45 H45B 109.5 . . ?
H45A C45 H45B 109.5 . . ?
N15 C45 H45C 109.5 . . ?
H45A C45 H45C 109.5 . . ?
H45B C45 H45C 109.5 . . ?
O16 C46 N16 125(2) . . ?
O16 C46 H46 117.3 . . ?
N16 C46 H46 117.3 . . ?
N16 C47 H47A 109.5 . . ?
N16 C47 H47B 109.5 . . ?
H47A C47 H47B 109.5 . . ?
N16 C47 H47C 109.5 . . ?
H47A C47 H47C 109.5 . . ?
H47B C47 H47C 109.5 . . ?
N16 C48 H48A 109.5 . . ?
N16 C48 H48B 109.5 . . ?
H48A C48 H48B 109.5 . . ?
N16 C48 H48C 109.5 . . ?
H48A C48 H48C 109.5 . . ?
H48B C48 H48C 109.5 . . ?

loop_
_geom_bond_atom_site_label_1
_geom_bond_atom_site_label_2
_geom_bond_distance
_geom_bond_site_symmetry_2
_geom_bond_publ_flag
Bi1 I5A 2.949(3) . ?
Bi1 I6 2.951(2) . ?
Bi1 I4B 2.952(16) . ?
Bi1 I4A 2.993(3) . ?
Bi1 I5B 3.118(16) . ?
Bi1 I3 3.221(3) . ?
Bi1 I1 3.224(2) . ?
Bi1 I2 3.279(2) . ?
Bi2 I9 2.963(2) . ?
Bi2 I8 2.998(2) . ?
Bi2 I7 3.009(2) . ?
Bi2 I1 3.167(2) . ?
Bi2 I2 3.177(2) . ?
Bi2 I3 3.288(3) . ?
Bi3 I13 2.976(2) . ?
Bi3 I15 2.980(3) . ?
Bi3 I14 2.997(2) . ?
Bi3 I12 3.205(3) . ?
Bi3 I10 3.208(2) . ?
Bi3 I11 3.253(2) . ?
Bi4A I16 2.951(3) . ?
Bi4A I17 2.975(2) . ?
Bi4A I18 2.983(3) . ?
Bi4A I12 3.199(3) . ?
Bi4A I11 3.248(3) . ?
Bi4A I10 3.265(2) . ?
Bi4B I11 2.867(11) . ?
Bi4B I17 3.003(13) . ?
Bi4B I12 3.023(13) . ?
Bi4B I18 3.148(12) . ?
Bi4B I10 3.252(13) . ?
Bi4B I16 3.316(11) . ?
I4A I4B 0.97(2) . ?
I5A I5B 0.96(2) . ?
Tb1 O8 2.331(16) . ?
Tb1 O7 2.333(13) . ?
Tb1 O6 2.343(11) . ?
Tb1 O3 2.349(14) . ?
Tb1 O2 2.361(14) . ?
Tb1 O4 2.367(13) . ?
Tb1 O1 2.387(12) . ?
Tb1 O5 2.437(13) . ?
Tb2 O15 2.331(12) . ?
Tb2 O13 2.333(13) . ?
Tb2 O12 2.345(13) . ?
Tb2 O9 2.355(13) . ?
Tb2 O10 2.362(14) . ?
Tb2 O16 2.417(14) . ?
Tb2 O14 2.425(13) . ?
Tb2 O11 2.456(13) . ?
O1 C1 1.20(2) . ?
O2 C4 1.23(3) . ?
O3 C7 1.25(3) . ?
O4 C10 1.25(3) . ?
O5 C13 1.25(2) . ?
O6 C16 1.267(14) . ?
O7 C19 1.27(2) . ?
O8 C22 1.231(16) . ?
O9 C25 1.22(2) . ?
O10 C28 1.24(2) . ?
O11 C31 1.249(15) . ?
O12 C34 1.27(2) . ?
O13 C37 1.24(2) . ?
O14 C40 1.25(2) . ?
O15 C43 1.25(2) . ?
O16 C46 1.23(3) . ?
N1 C1 1.33(3) . ?
N1 C3 1.44(3) . ?
N1 C2 1.46(3) . ?
N2 C4 1.30(3) . ?
N2 C5 1.43(2) . ?
N2 C6 1.44(3) . ?
N3 C7 1.32(3) . ?
N3 C9 1.44(3) . ?
N3 C8 1.46(3) . ?
N4 C10 1.30(3) . ?
N4 C12 1.42(3) . ?
N4 C11 1.46(3) . ?
N5 C13 1.30(3) . ?
N5 C14 1.46(3) . ?
N5 C15 1.46(2) . ?
N6 C16 1.303(15) . ?
N6 C17A 1.449(15) . ?
N6 C17B 1.450(15) . ?
N6 C18 1.455(15) . ?
N7 C19 1.32(2) . ?
N7 C21 1.48(3) . ?
N7 C20 1.49(2) . ?
N8 C22 1.326(16) . ?
N8 C24 1.426(16) . ?
N8 C23A 1.439(16) . ?
N8 C23B 1.474(16) . ?
N9 C25 1.34(2) . ?
N9 C26 1.46(3) . ?
N9 C27 1.48(2) . ?
N10 C28 1.33(2) . ?
N10 C29 1.44(3) . ?
N10 C30 1.51(2) . ?
N11 C31 1.290(14) . ?
N11 C32A 1.441(15) . ?
N11 C33 1.450(14) . ?
N11 C32B 1.456(15) . ?
N12 C34 1.33(3) . ?
N12 C36 1.45(2) . ?
N12 C35 1.47(2) . ?
N13 C37 1.32(2) . ?
N13 C39 1.44(2) . ?
N13 C38 1.49(2) . ?
N14 C40 1.34(2) . ?
N14 C41 1.45(2) . ?
N14 C42 1.48(3) . ?
N15 C43 1.34(2) . ?
N15 C44 1.46(2) . ?
N15 C45 1.48(3) . ?
N16 C46 1.32(3) . ?
N16 C47 1.42(3) . ?
N16 C48 1.46(3) . ?
C1 H1 0.9300 . ?
C2 H2A 0.9600 . ?
C2 H2B 0.9600 . ?
C2 H2C 0.9600 . ?
C3 H3A 0.9600 . ?
C3 H3B 0.9600 . ?
C3 H3C 0.9600 . ?
C4 H4 0.9300 . ?
C5 H5A 0.9600 . ?
C5 H5B 0.9600 . ?
C5 H5C 0.9600 . ?
C6 H6A 0.9600 . ?
C6 H6B 0.9600 . ?
C6 H6C 0.9600 . ?
C7 H7 0.9300 . ?
C8 H8A 0.9600 . ?
C8 H8B 0.9600 . ?
C8 H8C 0.9600 . ?
C9 H9A 0.9600 . ?
C9 H9B 0.9600 . ?
C9 H9C 0.9600 . ?
C10 H10 0.9300 . ?
C11 H11A 0.9600 . ?
C11 H11B 0.9600 . ?
C11 H11C 0.9600 . ?
C12 H12A 0.9600 . ?
C12 H12B 0.9600 . ?
C12 H12C 0.9600 . ?
C13 H13 0.9300 . ?
C14 H14A 0.9600 . ?
C14 H14B 0.9600 . ?
C14 H14C 0.9600 . ?
C15 H15A 0.9600 . ?
C15 H15B 0.9600 . ?
C15 H15C 0.9600 . ?
C16 H16 0.9300 . ?
C17A H17A 0.9600 . ?
C17A H17B 0.9600 . ?
C17A H17C 0.9600 . ?
C17B H17D 0.9600 . ?
C17B H17E 0.9600 . ?
C17B H17F 0.9600 . ?
C18 H18A 0.9600 . ?
C18 H18B 0.9600 . ?
C18 H18C 0.9600 . ?
C19 H19 0.9300 . ?
C20 H20A 0.9600 . ?
C20 H20B 0.9600 . ?
C20 H20C 0.9600 . ?
C21 H21A 0.9600 . ?
C21 H21B 0.9600 . ?
C21 H21C 0.9600 . ?
C22 H22 0.9300 . ?
C23A H23A 0.9600 . ?
C23A H23B 0.9600 . ?
C23A H23C 0.9600 . ?
C23B H23D 0.9600 . ?
C23B H23E 0.9600 . ?
C23B H23F 0.9600 . ?
C24 H24A 0.9600 . ?
C24 H24B 0.9600 . ?
C24 H24C 0.9600 . ?
C25 H25 0.9300 . ?
C26 H26A 0.9600 . ?
C26 H26B 0.9600 . ?
C26 H26C 0.9600 . ?
C27 H27A 0.9600 . ?
C27 H27B 0.9600 . ?
C27 H27C 0.9600 . ?
C28 H28 0.9300 . ?
C29 H29A 0.9600 . ?
C29 H29B 0.9600 . ?
C29 H29C 0.9600 . ?
C30 H30A 0.9600 . ?
C30 H30B 0.9600 . ?
C30 H30C 0.9600 . ?
C31 H31 0.9300 . ?
C32A H32A 0.9600 . ?
C32A H32B 0.9600 . ?
C32A H32C 0.9600 . ?
C32B H32D 0.9600 . ?
C32B H32E 0.9600 . ?
C32B H32F 0.9600 . ?
C33 H33A 0.9600 . ?
C33 H33B 0.9600 . ?
C33 H33C 0.9600 . ?
C34 H34 0.9300 . ?
C35 H35A 0.9600 . ?
C35 H35B 0.9600 . ?
C35 H35C 0.9600 . ?
C36 H36A 0.9600 . ?
C36 H36B 0.9600 . ?
C36 H36C 0.9600 . ?
C37 H37 0.9300 . ?
C38 H38A 0.9600 . ?
C38 H38B 0.9600 . ?
C38 H38C 0.9600 . ?
C39 H39A 0.9600 . ?
C39 H39B 0.9600 . ?
C39 H39C 0.9600 . ?
C40 H40 0.9300 . ?
C41 H41A 0.9600 . ?
C41 H41B 0.9600 . ?
C41 H41C 0.9600 . ?
C42 H42A 0.9600 . ?
C42 H42B 0.9600 . ?
C42 H42C 0.9600 . ?
C43 H43 0.9300 . ?
C44 H44A 0.9600 . ?
C44 H44B 0.9600 . ?
C44 H44C 0.9600 . ?
C45 H45A 0.9600 . ?
C45 H45B 0.9600 . ?
C45 H45C 0.9600 . ?
C46 H46 0.9300 . ?
C47 H47A 0.9600 . ?
C47 H47B 0.9600 . ?
C47 H47C 0.9600 . ?
C48 H48A 0.9600 . ?
C48 H48B 0.9600 . ?
C48 H48C 0.9600 . ?

loop_
_geom_torsion_atom_site_label_1
_geom_torsion_atom_site_label_2
_geom_torsion_atom_site_label_3
_geom_torsion_atom_site_label_4
_geom_torsion
_geom_torsion_site_symmetry_1
_geom_torsion_site_symmetry_2
_geom_torsion_site_symmetry_3
_geom_torsion_site_symmetry_4
_geom_torsion_publ_flag
Tb1 O1 C1 N1 167.9(15) . . . . ?
C3 N1 C1 O1 1(3) . . . . ?
C2 N1 C1 O1 175(2) . . . . ?
Tb1 O2 C4 N2 177.2(15) . . . . ?
C5 N2 C4 O2 8(4) . . . . ?
C6 N2 C4 O2 179(2) . . . . ?
Tb1 O3 C7 N3 -137.4(19) . . . . ?
C9 N3 C7 O3 3(4) . . . . ?
C8 N3 C7 O3 -176(2) . . . . ?
Tb1 O4 C10 N4 147.2(18) . . . . ?
C12 N4 C10 O4 179(2) . . . . ?
C11 N4 C10 O4 4(4) . . . . ?
Tb1 O5 C13 N5 -158.1(15) . . . . ?
C14 N5 C13 O5 0(3) . . . . ?
C15 N5 C13 O5 -179.4(18) . . . . ?
Tb1 O6 C16 N6 62(4) . . . . ?
C17A N6 C16 O6 160(2) . . . . ?
C17B N6 C16 O6 -166(2) . . . . ?
C18 N6 C16 O6 -2(3) . . . . ?
Tb1 O7 C19 N7 165.7(13) . . . . ?
C21 N7 C19 O7 -2(3) . . . . ?
C20 N7 C19 O7 -179.3(18) . . . . ?
Tb1 O8 C22 N8 141(2) . . . . ?
C24 N8 C22 O8 5(4) . . . . ?
C23A N8 C22 O8 -171(3) . . . . ?
C23B N8 C22 O8 156(3) . . . . ?
Tb2 O9 C25 N9 171.2(13) . . . . ?
C26 N9 C25 O9 179(2) . . . . ?
C27 N9 C25 O9 -2(3) . . . . ?
Tb2 O10 C28 N10 -149.5(14) . . . . ?
C29 N10 C28 O10 2(3) . . . . ?
C30 N10 C28 O10 -177.1(17) . . . . ?
Tb2 O11 C31 N11 157.5(15) . . . . ?
C32A N11 C31 O11 13(3) . . . . ?
C33 N11 C31 O11 -173.7(19) . . . . ?
C32B N11 C31 O11 -21(3) . . . . ?
Tb2 O12 C34 N12 158.0(14) . . . . ?
C36 N12 C34 O12 173.5(18) . . . . ?
C35 N12 C34 O12 1(3) . . . . ?
Tb2 O13 C37 N13 60(4) . . . . ?
C39 N13 C37 O13 -177.2(18) . . . . ?
C38 N13 C37 O13 5(3) . . . . ?
Tb2 O14 C40 N14 -164.7(12) . . . . ?
C41 N14 C40 O14 -4(3) . . . . ?
C42 N14 C40 O14 173.6(18) . . . . ?
Tb2 O15 C43 N15 163.7(12) . . . . ?
C44 N15 C43 O15 -176.3(17) . . . . ?
C45 N15 C43 O15 1(3) . . . . ?
Tb2 O16 C46 N16 -160.7(17) . . . . ?
C47 N16 C46 O16 0(4) . . . . ?
C48 N16 C46 O16 -179(2) . . . . ?
